data_7240515
loop_
_publ_author_name
'Chang, Meng-Yang'
'Lai, Kai-Xiang'
'Chang, Yu-Lun'

_publ_section_title
;
 In(OTf)3-catalyzed intramolecular hydroarylation of \a-phenylallyl
 \b-ketosulfones -- synthesis of sulfonyl 1-benzosuberones and
 1-tetralones
;
_journal_issue 31
_journal_name_full 'RSC Advances'
_journal_page_first 18231
_journal_page_last 18244
_journal_paper_doi 10.1039/D0RA01962C
_journal_volume 10
_journal_year 2020
_chemical_formula_sum 'C25 H24 O5 S'
_chemical_formula_weight 436.50
_space_group_crystal_system monoclinic
_space_group_IT_number 14
_space_group_name_Hall '-P 2ybc'
_space_group_name_H-M_alt 'P 1 21/c 1'
_atom_sites_solution_hydrogens geom
_audit_creation_method SHELXL-2014/6
_audit_update_record
;
2019-05-13 deposited with the CCDC.	2020-05-06 downloaded from the CCDC.
;
_cell_angle_alpha 90
_cell_angle_beta 107.381(9)
_cell_angle_gamma 90
_cell_formula_units_Z 4
_cell_length_a 12.2830(19)
_cell_length_b 19.038(4)
_cell_length_c 9.2274(14)
_cell_measurement_reflns_used 3328
_cell_measurement_temperature 100(2)
_cell_measurement_theta_max 26.1380
_cell_measurement_theta_min 2.6669
_cell_volume 2059.2(6)
_computing_cell_refinement 'SAINT V8.34A (Bruker AXS Inc., 2013)'
_computing_data_collection 'Bruker APEX2'
_computing_data_reduction 'SAINT V8.34A (Bruker AXS Inc., 2013)'
_computing_molecular_graphics 'Bruker SHELXTL'
_computing_publication_material 'Bruker SHELXTL'
_computing_structure_refinement 'SHELXL-2014/6 (Sheldrick, 2014)'
_diffrn_ambient_temperature 100(2)
_diffrn_detector_area_resol_mean 8.3333
_diffrn_measured_fraction_theta_full 1.000
_diffrn_measured_fraction_theta_max 0.994
_diffrn_measurement_device_type 'Bruker APEX-II CCD'
_diffrn_measurement_method '\f and \w scans'
_diffrn_radiation_type MoK\a
_diffrn_radiation_wavelength 0.71073
_diffrn_reflns_av_R_equivalents 0.0578
_diffrn_reflns_av_unetI/netI 0.0641
_diffrn_reflns_Laue_measured_fraction_full 1.000
_diffrn_reflns_Laue_measured_fraction_max 0.994
_diffrn_reflns_limit_h_max 15
_diffrn_reflns_limit_h_min -15
_diffrn_reflns_limit_k_max 23
_diffrn_reflns_limit_k_min -22
_diffrn_reflns_limit_l_max 11
_diffrn_reflns_limit_l_min -11
_diffrn_reflns_number 14957
_diffrn_reflns_point_group_measured_fraction_full 1.000
_diffrn_reflns_point_group_measured_fraction_max 0.994
_diffrn_reflns_theta_full 25.242
_diffrn_reflns_theta_max 26.458
_diffrn_reflns_theta_min 1.737
_exptl_absorpt_coefficient_mu 0.194
_exptl_absorpt_correction_T_max 0.7454
_exptl_absorpt_correction_T_min 0.6271
_exptl_absorpt_correction_type multi-scan
_exptl_absorpt_process_details 'SADABS V2014/4 (Bruker AXS Inc.)'
_exptl_crystal_colour colorless
_exptl_crystal_density_diffrn 1.408
_exptl_crystal_density_meas ?
_exptl_crystal_density_method 'not measured'
_exptl_crystal_description lump
_exptl_crystal_F_000 920
_exptl_crystal_size_max 0.10
_exptl_crystal_size_mid 0.08
_exptl_crystal_size_min 0.08
_refine_diff_density_max 0.441
_refine_diff_density_min -0.461
_refine_diff_density_rms 0.061
_refine_ls_extinction_method none
_refine_ls_goodness_of_fit_ref 1.034
_refine_ls_hydrogen_treatment constr
_refine_ls_matrix_type full
_refine_ls_number_parameters 282
_refine_ls_number_reflns 4226
_refine_ls_number_restraints 0
_refine_ls_restrained_S_all 1.034
_refine_ls_R_factor_all 0.0745
_refine_ls_R_factor_gt 0.0471
_refine_ls_shift/su_max 0.000
_refine_ls_shift/su_mean 0.000
_refine_ls_structure_factor_coef Fsqd
_refine_ls_weighting_details 'w=1/[\s^2^(Fo^2^)+(0.0492P)^2^+0.4223P] where P=(Fo^2^+2Fc^2^)/3'
_refine_ls_weighting_scheme calc
_refine_ls_wR_factor_gt 0.1017
_refine_ls_wR_factor_ref 0.1146
_reflns_Friedel_coverage 0.000
_reflns_number_gt 3042
_reflns_number_total 4226
_reflns_threshold_expression 'I > 2\s(I)'
_cod_data_source_file d0ra01962c2.cif
_cod_data_source_block 181151LT
_cod_depositor_comments
;
The following automatic conversions were performed:

data item '_exptl_crystal_density_meas' value 'not measured' was
changed to '?' -- the value is perceived as not measured.

Automatic conversion script
Id: cif_fix_values 7556 2019-12-06 15:28:31Z antanas 

 Adding full bibliography for 7240513--7240516.cif.
;
_cod_original_sg_symbol_H-M 'P 21/c'
_cod_database_code 7240515
_shelx_space_group_comment
;
The symmetry employed for this shelxl refinement is uniquely defined
by the following loop, which should always be used as a source of
symmetry information in preference to the above space-group names.
They are only intended as comments.
;
_shelxl_version_number 2014/6

loop_
_space_group_symop_operation_xyz
'x, y, z'
'-x, y+1/2, -z+1/2'
'-x, -y, -z'
'x, -y-1/2, z-1/2'

loop_
_atom_site_label
_atom_site_type_symbol
_atom_site_fract_x
_atom_site_fract_y
_atom_site_fract_z
_atom_site_U_iso_or_equiv
_atom_site_adp_type
_atom_site_occupancy
_atom_site_site_symmetry_order
_atom_site_calc_flag
_atom_site_refinement_flags_posn
_atom_site_refinement_flags_adp
_atom_site_refinement_flags_occupancy
_atom_site_disorder_assembly
_atom_site_disorder_group
S1 S 0.37100(4) 0.13047(3) 0.44863(6) 0.01742(16) Uani 1 1 d . . . . .
O1 O 0.27035(13) 0.16715(10) 0.13608(17) 0.0253(4) Uani 1 1 d . . . . .
O2 O -0.20672(12) 0.05429(10) -0.24690(17) 0.0255(4) Uani 1 1 d . . . . .
O3 O -0.01057(12) 0.04572(9) -0.30338(17) 0.0240(4) Uani 1 1 d . . . . .
O4 O 0.41401(12) 0.07319(9) 0.38073(17) 0.0234(4) Uani 1 1 d . . . . .
O5 O 0.42231(12) 0.19851(9) 0.45456(17) 0.0217(4) Uani 1 1 d . . . . .
C1 C 0.39423(18) 0.06908(15) 0.9291(3) 0.0250(6) Uani 1 1 d . . . . .
H1 H 0.3990 0.0561 1.0302 0.030 Uiso 1 1 calc R U . . .
C2 C 0.39585(18) 0.13942(14) 0.8919(3) 0.0220(5) Uani 1 1 d . . . . .
H22 H 0.4026 0.1743 0.9676 0.026 Uiso 1 1 calc R U . . .
C3 C 0.38768(17) 0.15891(13) 0.7447(3) 0.0190(5) Uani 1 1 d . . . . .
H23 H 0.3881 0.2071 0.7178 0.023 Uiso 1 1 calc R U . . .
C4 C 0.37887(16) 0.10640(13) 0.6367(2) 0.0178(5) Uani 1 1 d . . . . .
C5 C 0.21856(17) 0.13756(13) 0.3575(2) 0.0170(5) Uani 1 1 d . . . . .
H4 H 0.1815 0.0934 0.3780 0.020 Uiso 1 1 calc R U . . .
C6 C 0.16709(18) 0.19951(14) 0.4192(3) 0.0229(6) Uani 1 1 d . . . . .
H5 H 0.2161 0.2413 0.4244 0.027 Uiso 1 1 calc R U . . .
H6 H 0.1662 0.1885 0.5237 0.027 Uiso 1 1 calc R U . . .
C7 C 0.04539(18) 0.21702(13) 0.3216(3) 0.0230(5) Uani 1 1 d . . . . .
H7 H 0.0493 0.2434 0.2309 0.028 Uiso 1 1 calc R U . . .
H8 H 0.0097 0.2481 0.3805 0.028 Uiso 1 1 calc R U . . .
C8 C -0.03089(17) 0.15241(13) 0.2694(2) 0.0194(5) Uani 1 1 d . . . . .
H13 H -0.0019 0.1153 0.3481 0.023 Uiso 1 1 calc R U . . .
C9 C -0.15291(17) 0.16812(13) 0.2665(2) 0.0184(5) Uani 1 1 d . . . . .
C10 C -0.19882(18) 0.13662(13) 0.3710(3) 0.0211(5) Uani 1 1 d . . . . .
H9 H -0.1535 0.1050 0.4441 0.025 Uiso 1 1 calc R U . . .
C11 C -0.30971(19) 0.15065(14) 0.3700(3) 0.0239(6) Uani 1 1 d . . . . .
H12 H -0.3394 0.1290 0.4429 0.029 Uiso 1 1 calc R U . . .
C12 C -0.37752(19) 0.19589(14) 0.2636(3) 0.0240(6) Uani 1 1 d . . . . .
H2 H -0.4543 0.2044 0.2611 0.029 Uiso 1 1 calc R U . . .
C13 C 0.38586(18) 0.01760(15) 0.8214(3) 0.0249(6) Uani 1 1 d . . . . .
H3 H 0.3851 -0.0305 0.8484 0.030 Uiso 1 1 calc R U . . .
C14 C 0.37845(17) 0.03618(13) 0.6733(3) 0.0218(5) Uani 1 1 d . . . . .
H24 H 0.3732 0.0011 0.5983 0.026 Uiso 1 1 calc R U . . .
C15 C 0.19658(18) 0.14424(13) 0.1868(2) 0.0181(5) Uani 1 1 d . . . . .
C16 C 0.08404(17) 0.12045(13) 0.0854(2) 0.0181(5) Uani 1 1 d . . . . .
C17 C -0.01978(17) 0.12292(13) 0.1194(2) 0.0181(5) Uani 1 1 d . . . . .
C18 C -0.33201(19) 0.22858(14) 0.1607(3) 0.0257(6) Uani 1 1 d . . . . .
H11 H -0.3774 0.2604 0.0883 0.031 Uiso 1 1 calc R U . . .
C19 C -0.22066(19) 0.21510(14) 0.1629(3) 0.0255(6) Uani 1 1 d . . . . .
H10 H -0.1902 0.2383 0.0925 0.031 Uiso 1 1 calc R U . . .
C20 C -0.11692(18) 0.09991(13) 0.0062(2) 0.0202(5) Uani 1 1 d . . . . .
H21 H -0.1884 0.1010 0.0263 0.024 Uiso 1 1 calc R U . . .
C21 C -0.11331(17) 0.07570(13) -0.1332(2) 0.0181(5) Uani 1 1 d . . . . .
C22 C -0.31607(18) 0.06981(15) -0.2293(3) 0.0278(6) Uani 1 1 d . . . . .
H16 H -0.3261 0.0430 -0.1435 0.042 Uiso 1 1 calc R U . . .
H15 H -0.3760 0.0569 -0.3222 0.042 Uiso 1 1 calc R U . . .
H14 H -0.3210 0.1202 -0.2101 0.042 Uiso 1 1 calc R U . . .
C23 C -0.00843(18) 0.07176(13) -0.1643(2) 0.0195(5) Uani 1 1 d . . . . .
C24 C 0.09841(18) 0.04023(15) -0.3289(3) 0.0256(6) Uani 1 1 d . . . . .
H17 H 0.1344 0.0866 -0.3180 0.038 Uiso 1 1 calc R U . . .
H19 H 0.0885 0.0224 -0.4317 0.038 Uiso 1 1 calc R U . . .
H18 H 0.1469 0.0079 -0.2546 0.038 Uiso 1 1 calc R U . . .
C25 C 0.08810(18) 0.09511(13) -0.0559(2) 0.0194(5) Uani 1 1 d . . . . .
H20 H 0.1591 0.0941 -0.0772 0.023 Uiso 1 1 calc R U . . .

loop_
_atom_site_aniso_label
_atom_site_aniso_U_11
_atom_site_aniso_U_22
_atom_site_aniso_U_33
_atom_site_aniso_U_23
_atom_site_aniso_U_13
_atom_site_aniso_U_12
S1 0.0137(3) 0.0213(3) 0.0173(3) -0.0018(2) 0.0046(2) -0.0008(2)
O1 0.0230(8) 0.0349(12) 0.0190(8) -0.0010(8) 0.0078(7) -0.0068(8)
O2 0.0162(8) 0.0363(12) 0.0207(8) -0.0082(8) 0.0003(7) -0.0014(7)
O3 0.0197(8) 0.0349(12) 0.0159(8) -0.0062(8) 0.0029(7) 0.0011(7)
O4 0.0220(8) 0.0263(11) 0.0241(9) -0.0052(8) 0.0100(7) 0.0031(7)
O5 0.0188(8) 0.0242(10) 0.0222(8) 0.0001(7) 0.0061(7) -0.0056(7)
C1 0.0191(11) 0.0339(17) 0.0198(12) 0.0063(11) 0.0022(10) 0.0012(10)
C2 0.0184(11) 0.0272(16) 0.0196(12) -0.0024(11) 0.0044(10) -0.0023(10)
C3 0.0171(11) 0.0178(14) 0.0216(12) -0.0018(10) 0.0052(9) -0.0013(9)
C4 0.0100(10) 0.0222(14) 0.0194(11) -0.0001(10) 0.0016(9) 0.0001(9)
C5 0.0131(10) 0.0216(14) 0.0163(11) -0.0016(10) 0.0042(9) -0.0029(9)
C6 0.0198(11) 0.0288(16) 0.0199(12) -0.0052(11) 0.0057(10) -0.0003(10)
C7 0.0236(12) 0.0231(15) 0.0226(12) -0.0020(11) 0.0072(10) 0.0030(10)
C8 0.0169(11) 0.0249(15) 0.0156(11) 0.0002(10) 0.0038(9) 0.0020(9)
C9 0.0169(11) 0.0254(15) 0.0130(11) -0.0024(10) 0.0044(9) 0.0020(10)
C10 0.0240(12) 0.0203(14) 0.0185(12) -0.0010(10) 0.0055(10) 0.0014(10)
C11 0.0279(12) 0.0252(16) 0.0237(13) -0.0043(11) 0.0157(11) -0.0058(10)
C12 0.0181(11) 0.0297(16) 0.0250(13) -0.0041(12) 0.0076(10) 0.0046(10)
C13 0.0214(12) 0.0257(16) 0.0247(13) 0.0077(11) 0.0027(10) 0.0020(10)
C14 0.0174(11) 0.0218(15) 0.0239(13) -0.0028(11) 0.0025(10) 0.0009(10)
C15 0.0181(11) 0.0192(14) 0.0180(12) -0.0014(10) 0.0069(9) 0.0014(9)
C16 0.0174(11) 0.0213(14) 0.0138(11) 0.0027(10) 0.0017(9) 0.0002(9)
C17 0.0179(11) 0.0189(14) 0.0159(11) 0.0023(10) 0.0024(9) 0.0017(9)
C18 0.0209(12) 0.0321(17) 0.0225(13) 0.0051(11) 0.0041(10) 0.0091(11)
C19 0.0245(12) 0.0327(17) 0.0216(12) 0.0060(11) 0.0104(10) 0.0030(11)
C20 0.0151(11) 0.0248(15) 0.0205(12) 0.0025(11) 0.0049(9) 0.0016(10)
C21 0.0153(10) 0.0210(14) 0.0147(11) 0.0001(10) -0.0005(9) -0.0010(9)
C22 0.0172(11) 0.0341(17) 0.0298(14) -0.0061(12) 0.0033(10) -0.0028(11)
C23 0.0214(11) 0.0217(15) 0.0149(11) -0.0005(10) 0.0046(9) 0.0038(10)
C24 0.0219(12) 0.0363(17) 0.0190(12) -0.0082(11) 0.0066(10) 0.0007(11)
C25 0.0177(11) 0.0225(15) 0.0184(12) 0.0010(10) 0.0060(9) 0.0021(10)

loop_
_atom_type_symbol
_atom_type_description
_atom_type_scat_dispersion_real
_atom_type_scat_dispersion_imag
_atom_type_scat_source
C C 0.0033 0.0016 'International Tables Vol C Tables 4.2.6.8 and 6.1.1.4'
H H 0.0000 0.0000 'International Tables Vol C Tables 4.2.6.8 and 6.1.1.4'
O O 0.0106 0.0060 'International Tables Vol C Tables 4.2.6.8 and 6.1.1.4'
S S 0.1246 0.1234 'International Tables Vol C Tables 4.2.6.8 and 6.1.1.4'

loop_
_geom_angle_atom_site_label_1
_geom_angle_atom_site_label_2
_geom_angle_atom_site_label_3
_geom_angle
_geom_angle_site_symmetry_1
_geom_angle_site_symmetry_3
_geom_angle_publ_flag
O5 S1 O4 119.22(9) . . ?
O5 S1 C4 107.57(10) . . ?
O4 S1 C4 108.18(11) . . ?
O5 S1 C5 109.36(10) . . ?
O4 S1 C5 108.54(10) . . ?
C4 S1 C5 102.72(10) . . ?
C21 O2 C22 116.93(18) . . ?
C23 O3 C24 115.10(16) . . ?
C13 C1 C2 120.9(2) . . ?
C13 C1 H1 119.6 . . ?
C2 C1 H1 119.6 . . ?
C3 C2 C1 120.1(2) . . ?
C3 C2 H22 120.0 . . ?
C1 C2 H22 120.0 . . ?
C2 C3 C4 118.5(2) . . ?
C2 C3 H23 120.7 . . ?
C4 C3 H23 120.7 . . ?
C14 C4 C3 121.7(2) . . ?
C14 C4 S1 119.21(18) . . ?
C3 C4 S1 119.07(19) . . ?
C15 C5 C6 110.86(19) . . ?
C15 C5 S1 108.98(14) . . ?
C6 C5 S1 111.71(15) . . ?
C15 C5 H4 108.4 . . ?
C6 C5 H4 108.4 . . ?
S1 C5 H4 108.4 . . ?
C5 C6 C7 112.87(18) . . ?
C5 C6 H5 109.0 . . ?
C7 C6 H5 109.0 . . ?
C5 C6 H6 109.0 . . ?
C7 C6 H6 109.0 . . ?
H5 C6 H6 107.8 . . ?
C6 C7 C8 114.0(2) . . ?
C6 C7 H7 108.8 . . ?
C8 C7 H7 108.8 . . ?
C6 C7 H8 108.8 . . ?
C8 C7 H8 108.8 . . ?
H7 C7 H8 107.6 . . ?
C9 C8 C7 110.7(2) . . ?
C9 C8 C17 114.10(17) . . ?
C7 C8 C17 111.42(18) . . ?
C9 C8 H13 106.7 . . ?
C7 C8 H13 106.7 . . ?
C17 C8 H13 106.7 . . ?
C10 C9 C19 118.1(2) . . ?
C10 C9 C8 120.3(2) . . ?
C19 C9 C8 121.5(2) . . ?
C11 C10 C9 120.9(2) . . ?
C11 C10 H9 119.5 . . ?
C9 C10 H9 119.5 . . ?
C12 C11 C10 120.5(2) . . ?
C12 C11 H12 119.7 . . ?
C10 C11 H12 119.7 . . ?
C11 C12 C18 119.1(2) . . ?
C11 C12 H2 120.5 . . ?
C18 C12 H2 120.5 . . ?
C1 C13 C14 119.8(2) . . ?
C1 C13 H3 120.1 . . ?
C14 C13 H3 120.1 . . ?
C4 C14 C13 119.0(2) . . ?
C4 C14 H24 120.5 . . ?
C13 C14 H24 120.5 . . ?
O1 C15 C16 121.65(19) . . ?
O1 C15 C5 120.35(19) . . ?
C16 C15 C5 117.98(18) . . ?
C17 C16 C25 120.39(19) . . ?
C17 C16 C15 125.8(2) . . ?
C25 C16 C15 113.81(18) . . ?
C20 C17 C16 116.9(2) . . ?
C20 C17 C8 120.04(18) . . ?
C16 C17 C8 123.03(19) . . ?
C12 C18 C19 120.4(2) . . ?
C12 C18 H11 119.8 . . ?
C19 C18 H11 119.8 . . ?
C18 C19 C9 121.0(2) . . ?
C18 C19 H10 119.5 . . ?
C9 C19 H10 119.5 . . ?
C21 C20 C17 122.8(2) . . ?
C21 C20 H21 118.6 . . ?
C17 C20 H21 118.6 . . ?
O2 C21 C20 124.23(19) . . ?
O2 C21 C23 116.04(19) . . ?
C20 C21 C23 119.73(19) . . ?
O2 C22 H16 109.5 . . ?
O2 C22 H15 109.5 . . ?
H16 C22 H15 109.5 . . ?
O2 C22 H14 109.5 . . ?
H16 C22 H14 109.5 . . ?
H15 C22 H14 109.5 . . ?
O3 C23 C25 124.70(19) . . ?
O3 C23 C21 116.72(19) . . ?
C25 C23 C21 118.6(2) . . ?
O3 C24 H17 109.5 . . ?
O3 C24 H19 109.5 . . ?
H17 C24 H19 109.5 . . ?
O3 C24 H18 109.5 . . ?
H17 C24 H18 109.5 . . ?
H19 C24 H18 109.5 . . ?
C23 C25 C16 121.6(2) . . ?
C23 C25 H20 119.2 . . ?
C16 C25 H20 119.2 . . ?

loop_
_geom_bond_atom_site_label_1
_geom_bond_atom_site_label_2
_geom_bond_distance
_geom_bond_site_symmetry_2
_geom_bond_publ_flag
S1 O5 1.4343(17) . ?
S1 O4 1.4347(17) . ?
S1 C4 1.769(2) . ?
S1 C5 1.814(2) . ?
O1 C15 1.218(3) . ?
O2 C21 1.365(3) . ?
O2 C22 1.431(3) . ?
O3 C23 1.369(3) . ?
O3 C24 1.431(2) . ?
C1 C13 1.377(4) . ?
C1 C2 1.384(4) . ?
C1 H1 0.9500 . ?
C2 C3 1.382(3) . ?
C2 H22 0.9500 . ?
C3 C4 1.393(3) . ?
C3 H23 0.9500 . ?
C4 C14 1.379(3) . ?
C5 C15 1.522(3) . ?
C5 C6 1.526(3) . ?
C5 H4 1.0000 . ?
C6 C7 1.534(3) . ?
C6 H5 0.9900 . ?
C6 H6 0.9900 . ?
C7 C8 1.534(3) . ?
C7 H7 0.9900 . ?
C7 H8 0.9900 . ?
C8 C9 1.521(3) . ?
C8 C17 1.537(3) . ?
C8 H13 1.0000 . ?
C9 C10 1.390(3) . ?
C9 C19 1.390(3) . ?
C10 C11 1.385(3) . ?
C10 H9 0.9500 . ?
C11 C12 1.382(3) . ?
C11 H12 0.9500 . ?
C12 C18 1.385(3) . ?
C12 H2 0.9500 . ?
C13 C14 1.388(3) . ?
C13 H3 0.9500 . ?
C14 H24 0.9500 . ?
C15 C16 1.490(3) . ?
C16 C17 1.402(3) . ?
C16 C25 1.405(3) . ?
C17 C20 1.401(3) . ?
C18 C19 1.386(3) . ?
C18 H11 0.9500 . ?
C19 H10 0.9500 . ?
C20 C21 1.380(3) . ?
C20 H21 0.9500 . ?
C21 C23 1.403(3) . ?
C22 H16 0.9800 . ?
C22 H15 0.9800 . ?
C22 H14 0.9800 . ?
C23 C25 1.377(3) . ?
C24 H17 0.9800 . ?
C24 H19 0.9800 . ?
C24 H18 0.9800 . ?
C25 H20 0.9500 . ?
